data_1525567
loop_
_publ_author_name
'Almloef, J.'

_publ_section_title
;
 Hydrogen Bond Studies. 72. The crystal structure of H Cl O4 (H2 O)3.5
;
_journal_name_full 'Chemica Scripta'
_journal_page_first 73
_journal_page_last 79
_journal_volume 3
_journal_year 1973
_chemical_formula_sum 'Cl H8 O7.5'
_chemical_name_systematic 'H Cl O4 (H2 O)3.5'
_space_group_IT_number 61
_symmetry_space_group_name_Hall '-P 2ac 2ab'
_symmetry_space_group_name_H-M 'P b c a'
_cell_angle_alpha 90
_cell_angle_beta 90
_cell_angle_gamma 90
_cell_formula_units_Z 16
_cell_length_a 12.115
_cell_length_b 19.708
_cell_length_c 10.11
_cell_volume 2413.888
_citation_journal_id_ASTM CSRPB9
_cod_data_source_file Almloef_CSRPB9_1973_723.cif
_cod_data_source_block H8Cl1O7.5
_cod_original_formula_sum 'H8 Cl1 O7.5'
_cod_database_code 1525567

loop_
_symmetry_equiv_pos_as_xyz
x,y,z
-x+1/2,-y,z+1/2
x+1/2,-y+1/2,-z
-x,y+1/2,-z+1/2
-x,-y,-z
x-1/2,y,-z-1/2
-x-1/2,y-1/2,z
x,-y-1/2,z-1/2

loop_
_atom_site_label
_atom_site_type_symbol
_atom_site_fract_x
_atom_site_fract_y
_atom_site_fract_z
_atom_site_occupancy
_atom_site_U_iso_or_equiv
Cl1 Cl+7 0.45051 0.24989 0.2533 1 0.0
O10 O-2 0.22065 0.15743 0.45511 1 0.0
H11 H+1 0.372 0.431 0.087 1 0.0
H12 H+1 0.452 0.378 0.103 1 0.0
O2 O-2 0.4453 0.24625 0.39415 1 0.0
H16 H+1 0.237 0.312 0.402 1 0.0
H7 H+1 0.018 0.384 0.132 1 0.0
O15 O-2 0.1946 0.28585 0.46197 1 0.0
H4 H+1 0.289 0.138 0.478 1 0.0
H9 H+1 0.015 0.056 0.06 1 0.0
O1 O-2 0.5051 0.19155 0.19991 1 0.0
H8 H+1 -0.002 0.053 0.228 1 0.0
O11 O-2 0.0608 0.40002 0.05949 1 0.0
H6 H+1 0.016 0.407 -0.016 1 0.0
H3 H+1 0.162 0.14 0.509 1 0.0
O9 O-2 0.42495 0.05013 0.1395 1 0.0
O7 O-2 0.30406 0.5122 0.39894 1 0.0
H1 H+1 0.36 0.075 0.162 1 0.0
H5 H+1 0.217 0.206 0.463 1 0.0
O5 O-2 0.32729 0.39485 0.36998 1 0.0
H2 H+1 0.389 0.008 0.122 1 0.0
O13 O-2 0.41079 0.39869 0.03507 1 0.0
Cl2 Cl+7 0.25911 0.45241 0.33786 1 0.0
H15 H+1 0.143 0.282 0.391 1 0.0
O8 O-2 0.25834 0.46165 0.19701 1 0.0
O12 O-2 0.03915 0.05106 0.14822 1 0.0
O14 O-2 0.21872 0.12133 0.17373 1 0.0
O3 O-2 0.51521 0.31047 0.21668 1 0.0
O4 O-2 0.34132 0.25706 0.19903 1 0.0
H14 H+1 0.22 0.137 0.263 1 0.0
O6 O-2 0.14819 0.44063 0.38217 1 0.0
H13 H+1 0.221 0.141 0.088 1 0.0
H10 H+1 0.104 0.078 0.152 1 0.0
